data_4326628
loop_
_publ_author_name
'Mariadel D\'eniz'
'Jorge Pas\'an'
'Jes\'us Ferrando-Soria'
'Oscar Fabelo'
'Laura Ca\~nadillas-Delgado'
'Consuelo Yuste'
'Miguel Julve'
'Joan Cano'
'Catalina Ruiz-P\'erez'

_publ_contact_author_address
;
 Laboratorio de Rayos X y Materiales Moleculares
 Dpto. F\'isica Fundamental II. Facultad de F\'isica
 Universidad de La Laguna
 E-38204. La Laguna. Tenerife
 Spain
;
_publ_contact_author_email caruiz@ull.es
_publ_contact_author_name 'Professor Catalina Ruiz-P\'erez'
_publ_section_title
;
 Synthesis, Structural Analysis, and Magnetic Properties of
 Ethylmalonate-Manganese(II) Complexes
;
_journal_name_full 'Inorganic Chemistry'
_journal_page_first 10765
_journal_page_last 10776
_journal_paper_doi 10.1021/ic201314k
_journal_volume 50
_journal_year 2011
_chemical_formula_sum 'C10 H22 Mn2 O13'
_chemical_formula_weight 460.16
_chemical_name_systematic
;
 ?
;
_space_group_IT_number 20
_symmetry_cell_setting orthorhombic
_symmetry_space_group_name_Hall 'C 2c 2'
_symmetry_space_group_name_H-M 'C 2 2 21'
_atom_sites_solution_hydrogens geom
_atom_sites_solution_primary direct
_atom_sites_solution_secondary difmap
_audit_creation_method SHELXL-97
_cell_angle_alpha 90.00
_cell_angle_beta 90.00
_cell_angle_gamma 90.00
_cell_formula_units_Z 4
_cell_length_a 10.4333(10)
_cell_length_b 12.167(2)
_cell_length_c 13.8077(11)
_cell_measurement_temperature 293(2)
_cell_volume 1752.8(4)
_computing_cell_refinement 'Dirax/lsq (Duisenberg & Schreurs, 1989-2000)'
_computing_data_collection 'Collect (Nonius BV, 1997-2000)'
_computing_data_reduction 'EvalCCD (Duisenberg & Schreurs 1990-2000)'
_computing_structure_refinement 'SHELXL-97 (Sheldrick, 1997)'
_computing_structure_solution 'SHELXS-97 (Sheldrick, 1997)'
_diffrn_ambient_temperature 293(2)
_diffrn_detector 'CCD plate'
_diffrn_detector_area_resol_mean 9
_diffrn_measured_fraction_theta_full 0.997
_diffrn_measured_fraction_theta_max 0.997
_diffrn_measurement_device '95mm CCD camera on \k-goniostat'
_diffrn_measurement_device_type KappaCCD
_diffrn_measurement_method 'CCD rotation images, thick slices'
_diffrn_radiation_monochromator 'horizonally mounted graphite crystal'
_diffrn_radiation_probe x-ray
_diffrn_radiation_source 'fine-focus sealed tube'
_diffrn_radiation_type MoK\a
_diffrn_radiation_wavelength 0.71073
_diffrn_reflns_av_R_equivalents 0.0188
_diffrn_reflns_av_sigmaI/netI 0.0107
_diffrn_reflns_limit_h_max 13
_diffrn_reflns_limit_h_min -13
_diffrn_reflns_limit_k_max 15
_diffrn_reflns_limit_k_min -15
_diffrn_reflns_limit_l_max 17
_diffrn_reflns_limit_l_min -17
_diffrn_reflns_number 17370
_diffrn_reflns_theta_full 27.50
_diffrn_reflns_theta_max 27.50
_diffrn_reflns_theta_min 3.35
_diffrn_source 'Enraf Nonius FR590'
_exptl_absorpt_coefficient_mu 1.504
_exptl_absorpt_correction_type none
_exptl_crystal_colour Colourless
_exptl_crystal_density_diffrn 1.744
_exptl_crystal_description Prism
_exptl_crystal_F_000 944
_exptl_crystal_size_max 0.20
_exptl_crystal_size_mid 0.10
_exptl_crystal_size_min 0.06
_refine_diff_density_max 0.178
_refine_diff_density_min -0.136
_refine_diff_density_rms 0.033
_refine_ls_abs_structure_details 'Flack H D (1983), Acta Cryst. A39, 876-881'
_refine_ls_abs_structure_Flack 0.477(10)
_refine_ls_extinction_method none
_refine_ls_goodness_of_fit_ref 1.124
_refine_ls_hydrogen_treatment mixed
_refine_ls_matrix_type full
_refine_ls_number_parameters 160
_refine_ls_number_reflns 2020
_refine_ls_number_restraints 2
_refine_ls_restrained_S_all 1.127
_refine_ls_R_factor_all 0.0156
_refine_ls_R_factor_gt 0.0142
_refine_ls_shift/su_max 0.000
_refine_ls_shift/su_mean 0.000
_refine_ls_structure_factor_coef Fsqd
_refine_ls_weighting_details 'calc w=1/[\s^2^(Fo^2^)+(0.0201P)^2^+0.2154P] where P=(Fo^2^+2Fc^2^)/3'
_refine_ls_weighting_scheme calc
_refine_ls_wR_factor_gt 0.0340
_refine_ls_wR_factor_ref 0.0346
_reflns_number_gt 1956
_reflns_number_total 2020
_reflns_threshold_expression >2sigma(I)
_cod_data_source_file ic201314k_si_005.cif
_cod_data_source_block Compound_5
_cod_database_code 4326628

loop_
_symmetry_equiv_pos_as_xyz
'x, y, z'
'-x, -y, z+1/2'
'x, -y, -z'
'-x, y, -z+1/2'
'x+1/2, y+1/2, z'
'-x+1/2, -y+1/2, z+1/2'
'x+1/2, -y+1/2, -z'
'-x+1/2, y+1/2, -z+1/2'

loop_
_atom_site_label
_atom_site_type_symbol
_atom_site_fract_x
_atom_site_fract_y
_atom_site_fract_z
_atom_site_U_iso_or_equiv
_atom_site_adp_type
_atom_site_occupancy
_atom_site_symmetry_multiplicity
_atom_site_calc_flag
_atom_site_refinement_flags
Mn1 Mn 0.0000 0.193692(19) 0.2500 0.01804(6) Uani 1 2 d S
Mn2 Mn 0.31495(2) 0.0000 0.5000 0.01942(7) Uani 1 2 d S
O4 O 0.12202(8) 0.19395(8) 0.12770(7) 0.02568(19) Uani 1 1 d .
O2 O 0.14268(9) 0.10239(8) 0.31869(6) 0.02352(19) Uani 1 1 d .
O1 O 0.32104(9) 0.00607(9) 0.33594(5) 0.02411(18) Uani 1 1 d .
O1W O 0.0000 0.36642(10) 0.2500 0.0287(3) Uani 1 2 d S
O3W O 0.45306(11) 0.12820(9) 0.51330(9) 0.0373(3) Uani 1 1 d .
O2W O 0.15812(10) -0.11572(9) 0.48294(8) 0.0306(2) Uani 1 1 d .
C3 C 0.22699(11) 0.14126(10) 0.11953(9) 0.0208(2) Uani 1 1 d .
O3 O 0.31564(10) 0.17228(9) 0.06751(8) 0.0410(3) Uani 1 1 d .
C2 C 0.24333(12) 0.03277(10) 0.17452(9) 0.0210(2) Uani 1 1 d D
C1 C 0.23667(11) 0.04899(9) 0.28396(8) 0.0174(2) Uani 1 1 d .
C4 C 0.14053(16) -0.05086(11) 0.14228(10) 0.0293(3) Uani 1 1 d D
C5 C 0.1596(2) -0.16415(14) 0.18478(16) 0.0507(5) Uani 1 1 d .
H2 H 0.3269(12) 0.0058(14) 0.1613(9) 0.018(3) Uiso 1 1 d D
H4A H 0.0584(13) -0.0224(15) 0.1605(11) 0.041(5) Uiso 1 1 d D
H4B H 0.1387(16) -0.0568(13) 0.0730(13) 0.037(4) Uiso 1 1 d .
H5A H 0.098(2) -0.215(2) 0.1629(16) 0.072(7) Uiso 1 1 d .
H5C H 0.152(2) -0.1618(15) 0.2508(17) 0.060(6) Uiso 1 1 d .
H5B H 0.237(2) -0.1931(19) 0.1666(16) 0.069(7) Uiso 1 1 d .
H1WA H 0.0537(16) 0.4020(15) 0.2268(13) 0.043(5) Uiso 1 1 d .
H3WA H 0.519(2) 0.1381(17) 0.4855(17) 0.056(6) Uiso 1 1 d .
H2WA H 0.1675(19) -0.1871(18) 0.4720(14) 0.056(6) Uiso 1 1 d .
H3WB H 0.4311(19) 0.1759(19) 0.5404(15) 0.052(6) Uiso 1 1 d .
H2WB H 0.1336(19) -0.1168(17) 0.5352(14) 0.042(5) Uiso 1 1 d .

loop_
_atom_site_aniso_label
_atom_site_aniso_U_11
_atom_site_aniso_U_22
_atom_site_aniso_U_33
_atom_site_aniso_U_23
_atom_site_aniso_U_13
_atom_site_aniso_U_12
Mn1 0.01576(11) 0.01895(12) 0.01941(12) 0.000 0.00193(11) 0.000
Mn2 0.02083(12) 0.01848(12) 0.01895(12) -0.00202(10) 0.000 0.000
O4 0.0250(4) 0.0271(5) 0.0249(4) 0.0104(4) 0.0076(3) 0.0093(4)
O2 0.0234(4) 0.0303(5) 0.0169(4) -0.0008(4) 0.0003(3) 0.0077(4)
O1 0.0243(4) 0.0293(5) 0.0188(4) 0.0021(4) -0.0011(3) 0.0072(4)
O1W 0.0292(6) 0.0189(6) 0.0380(7) 0.000 0.0160(7) 0.000
O3W 0.0347(5) 0.0304(6) 0.0469(7) -0.0163(5) 0.0195(5) -0.0138(4)
O2W 0.0365(6) 0.0274(5) 0.0280(6) -0.0050(4) 0.0056(4) -0.0088(4)
C3 0.0241(6) 0.0214(6) 0.0168(5) 0.0022(4) 0.0033(4) 0.0037(4)
O3 0.0333(5) 0.0357(6) 0.0540(7) 0.0200(5) 0.0242(5) 0.0120(5)
C2 0.0252(6) 0.0198(6) 0.0179(6) 0.0025(4) 0.0027(5) 0.0070(5)
C1 0.0190(5) 0.0149(5) 0.0182(6) 0.0016(4) 0.0015(4) -0.0005(4)
C4 0.0428(8) 0.0224(7) 0.0227(7) -0.0034(5) -0.0029(6) 0.0016(6)
C5 0.0656(14) 0.0241(8) 0.0625(13) 0.0047(8) -0.0163(10) -0.0044(8)

loop_
_atom_type_symbol
_atom_type_description
_atom_type_scat_dispersion_real
_atom_type_scat_dispersion_imag
_atom_type_scat_source
C C 0.0033 0.0016 'International Tables Vol C Tables 4.2.6.8 and 6.1.1.4'
H H 0.0000 0.0000 'International Tables Vol C Tables 4.2.6.8 and 6.1.1.4'
Mn Mn 0.3368 0.7283 'International Tables Vol C Tables 4.2.6.8 and 6.1.1.4'
O O 0.0106 0.0060 'International Tables Vol C Tables 4.2.6.8 and 6.1.1.4'

loop_
_geom_angle_atom_site_label_1
_geom_angle_atom_site_label_2
_geom_angle_atom_site_label_3
_geom_angle
_geom_angle_site_symmetry_1
_geom_angle_site_symmetry_3
O2 Mn1 O2 115.63(5) 4 .
O2 Mn1 O1W 122.18(3) 4 .
O2 Mn1 O1W 122.18(3) . .
O2 Mn1 O4 93.86(4) 4 .
O2 Mn1 O4 86.23(4) . .
O1W Mn1 O4 89.91(3) . .
O2 Mn1 O4 86.23(4) 4 4
O2 Mn1 O4 93.86(4) . 4
O1W Mn1 O4 89.91(3) . 4
O4 Mn1 O4 179.83(5) . 4
O3W Mn2 O3W 94.93(7) . 3_556
O3W Mn2 O2W 173.35(5) . .
O3W Mn2 O2W 91.47(4) 3_556 .
O3W Mn2 O2W 91.47(4) . 3_556
O3W Mn2 O2W 173.35(5) 3_556 3_556
O2W Mn2 O2W 82.21(6) . 3_556
O3W Mn2 O1 92.48(4) . .
O3W Mn2 O1 85.34(4) 3_556 .
O2W Mn2 O1 86.21(4) . .
O2W Mn2 O1 96.22(4) 3_556 .
O3W Mn2 O1 85.34(4) . 3_556
O3W Mn2 O1 92.48(4) 3_556 3_556
O2W Mn2 O1 96.22(4) . 3_556
O2W Mn2 O1 86.21(4) 3_556 3_556
O1 Mn2 O1 176.78(5) . 3_556
C3 O4 Mn1 125.97(8) . .
C1 O2 Mn1 130.68(8) . .
C1 O1 Mn2 124.57(8) . .
O3 C3 O4 122.92(11) . .
O3 C3 C2 118.03(11) . .
O4 C3 C2 119.03(10) . .
C1 C2 C3 111.98(10) . .
C1 C2 C4 109.83(10) . .
C3 C2 C4 110.34(10) . .
O1 C1 O2 122.72(11) . .
O1 C1 C2 118.85(10) . .
O2 C1 C2 118.37(11) . .
C5 C4 C2 113.43(13) . .

loop_
_geom_bond_atom_site_label_1
_geom_bond_atom_site_label_2
_geom_bond_distance
_geom_bond_site_symmetry_2
Mn1 O2 2.0856(9) 4
Mn1 O2 2.0856(9) .
Mn1 O1W 2.1016(13) .
Mn1 O4 2.1148(9) .
Mn1 O4 2.1148(9) 4
Mn2 O3W 2.1315(11) .
Mn2 O3W 2.1315(10) 3_556
Mn2 O2W 2.1714(10) .
Mn2 O2W 2.1714(10) 3_556
Mn2 O1 2.2674(8) .
Mn2 O1 2.2674(8) 3_556
O4 C3 1.2740(15) .
O2 C1 1.2703(14) .
O1 C1 1.2500(14) .
C3 O3 1.2304(15) .
C3 C2 1.5324(17) .
C2 C1 1.5255(18) .
C2 C4 1.544(2) .
C4 C5 1.511(2) .

loop_
_geom_hbond_atom_site_label_D
_geom_hbond_atom_site_label_H
_geom_hbond_atom_site_label_A
_geom_hbond_distance_DH
_geom_hbond_distance_HA
_geom_hbond_distance_DA
_geom_hbond_angle_DHA
_geom_hbond_site_symmetry_A
O1W H1WA O1 0.778(17) 2.015(17) 2.7894(12) 174.1(18) 8
O3W H3WA O3 0.79(2) 1.92(2) 2.7122(15) 173(2) 4_655
O2W H2WA O3 0.89(2) 1.81(2) 2.6858(15) 172.1(19) 8_545
O3W H3WB O4 0.73(2) 2.07(2) 2.7912(15) 175(2) 6
O2W H2WB O2 0.77(2) 2.03(2) 2.7486(14) 157(2) 3_556
